data_1546023
loop_
_publ_author_name
'Cheung, Kelvin Pak Shing'
'Tsui, Gavin Chit'

_publ_section_title
;
 Copper(I)-Catalyzed Interrupted Click Reaction with TMSCF3: Synthesis of
 5-Trifluoromethyl 1,2,3-Triazoles
;
_journal_name_full 'Organic Letters'
_journal_paper_doi 10.1021/acs.orglett.7b01116
_journal_year 2017
_chemical_formula_sum 'C11 H7 F5 N4 O'
_chemical_formula_weight 306.21
_space_group_crystal_system monoclinic
_space_group_IT_number 14
_space_group_name_Hall '-P 2ybc'
_space_group_name_H-M_alt 'P 1 21/c 1'
_symmetry_space_group_name_Hall '-P 2ybc'
_symmetry_space_group_name_H-M 'P 1 21/c 1'
_atom_sites_solution_hydrogens geom
_audit_creation_method SHELXL-2014/6
_cell_angle_alpha 90
_cell_angle_beta 108.0194(15)
_cell_angle_gamma 90
_cell_formula_units_Z 4
_cell_length_a 10.3109(3)
_cell_length_b 16.7247(4)
_cell_length_c 7.4603(2)
_cell_measurement_reflns_used 379
_cell_measurement_temperature 296(2)
_cell_measurement_theta_max 15
_cell_measurement_theta_min 15
_cell_volume 1223.40(6)
_computing_cell_refinement 'BRUKER KAPPA APEXII DUO DIFFRACTOMETER'
_computing_data_collection 'BRUKER KAPPA APEXII DUO DIFFRACTOMETER'
_computing_data_reduction 'BRUKER KAPPA APEXII DUO DIFFRACTOMETER'
_computing_molecular_graphics 'BRUKER SHELXTL'
_computing_publication_material 'BRUKER SHELXTL'
_computing_structure_refinement 'SHELXL-2014/6 (Sheldrick, 2014)'
_diffrn_ambient_temperature 296(2)
_diffrn_measured_fraction_theta_full 1.000
_diffrn_measured_fraction_theta_max 1.000
_diffrn_measurement_device_type 'BRUKER KAPPA APEXII DUO DIFFRACTOMETER'
_diffrn_measurement_method 'PHI & OMEGA SCAN'
_diffrn_radiation_type MoK\a
_diffrn_radiation_wavelength 0.71073
_diffrn_reflns_av_R_equivalents 0.0445
_diffrn_reflns_av_unetI/netI 0.0376
_diffrn_reflns_Laue_measured_fraction_full 1.000
_diffrn_reflns_Laue_measured_fraction_max 1.000
_diffrn_reflns_limit_h_max 12
_diffrn_reflns_limit_h_min -12
_diffrn_reflns_limit_k_max 17
_diffrn_reflns_limit_k_min -20
_diffrn_reflns_limit_l_max 7
_diffrn_reflns_limit_l_min -8
_diffrn_reflns_number 7444
_diffrn_reflns_point_group_measured_fraction_full 1.000
_diffrn_reflns_point_group_measured_fraction_max 1.000
_diffrn_reflns_theta_full 25.242
_diffrn_reflns_theta_max 25.246
_diffrn_reflns_theta_min 2.077
_exptl_absorpt_coefficient_mu 0.163
_exptl_absorpt_correction_T_max 0.7463
_exptl_absorpt_correction_T_min 0.6344
_exptl_absorpt_correction_type multi-scan
_exptl_crystal_colour colourless
_exptl_crystal_density_diffrn 1.662
_exptl_crystal_description block
_exptl_crystal_F_000 616
_exptl_crystal_size_max 0.400
_exptl_crystal_size_mid 0.300
_exptl_crystal_size_min 0.200
_refine_diff_density_max 0.440
_refine_diff_density_min -0.385
_refine_diff_density_rms 0.044
_refine_ls_extinction_coef 0.031(5)
_refine_ls_extinction_expression Fc^*^=kFc[1+0.001xFc^2^\l^3^/sin(2\q)]^-1/4^
_refine_ls_extinction_method SHELXL
_refine_ls_goodness_of_fit_ref 1.001
_refine_ls_hydrogen_treatment constr
_refine_ls_matrix_type full
_refine_ls_number_parameters 191
_refine_ls_number_reflns 2209
_refine_ls_number_restraints 0
_refine_ls_restrained_S_all 1.001
_refine_ls_R_factor_all 0.0679
_refine_ls_R_factor_gt 0.0509
_refine_ls_shift/su_max 0.000
_refine_ls_shift/su_mean 0.000
_refine_ls_structure_factor_coef Fsqd
_refine_ls_weighting_details 'w=1/[\s^2^(Fo^2^)+(0.0899P)^2^+0.6366P] where P=(Fo^2^+2Fc^2^)/3'
_refine_ls_weighting_scheme calc
_refine_ls_wR_factor_gt 0.1442
_refine_ls_wR_factor_ref 0.1606
_reflns_Friedel_coverage 0.000
_reflns_number_gt 1676
_reflns_number_total 2209
_reflns_threshold_expression 'I > 2\s(I)'
_cod_data_source_file ol7b01116_si_001.cif
_cod_data_source_block Psc352
_cod_database_code 1546023
_shelx_space_group_comment
;
The symmetry employed for this shelxl refinement is uniquely defined
by the following loop, which should always be used as a source of
symmetry information in preference to the above space-group names.
They are only intended as comments.
;
_shelx_estimated_absorpt_t_min 0.938
_shelx_estimated_absorpt_t_max 0.968
_shelxl_version_number 2014/6

loop_
_space_group_symop_operation_xyz
'x, y, z'
'-x, y+1/2, -z+1/2'
'-x, -y, -z'
'x, -y-1/2, z-1/2'

loop_
_atom_site_label
_atom_site_type_symbol
_atom_site_fract_x
_atom_site_fract_y
_atom_site_fract_z
_atom_site_U_iso_or_equiv
_atom_site_adp_type
_atom_site_occupancy
_atom_site_site_symmetry_order
_atom_site_calc_flag
_atom_site_refinement_flags_posn
_atom_site_refinement_flags_adp
O1 O 0.51924(19) 0.06388(14) 0.8135(3) 0.0750(7) Uani 1 1 d . .
N1 N 0.84870(18) 0.08947(11) 0.5781(3) 0.0396(5) Uani 1 1 d . .
N2 N 0.9320(2) 0.04691(13) 0.7202(3) 0.0479(6) Uani 1 1 d . .
N3 N 0.8629(2) 0.02496(13) 0.8303(3) 0.0477(6) Uani 1 1 d . .
N4 N 0.6834(2) -0.00753(16) 1.0191(3) 0.0621(7) Uani 1 1 d . .
H4A H 0.6323 -0.0193 1.0873 0.075 Uiso 1 1 calc R U
H4B H 0.7659 -0.0248 1.0501 0.075 Uiso 1 1 calc R U
F1 F 0.86261(19) 0.28277(11) 0.4515(3) 0.0849(7) Uani 1 1 d . .
F2 F 1.18559(17) 0.07809(10) 0.5824(3) 0.0722(6) Uani 1 1 d . .
F3 F 0.6150(2) 0.1475(2) 0.2999(3) 0.1243(11) Uani 1 1 d . .
F4 F 0.5848(3) 0.20544(14) 0.5327(5) 0.1385(13) Uani 1 1 d . .
F5 F 0.48956(17) 0.09787(14) 0.4418(3) 0.0981(8) Uani 1 1 d . .
C1 C 0.9943(3) 0.25922(16) 0.5190(4) 0.0514(7) Uani 1 1 d . .
C2 C 1.0944(4) 0.31540(18) 0.5863(4) 0.0659(9) Uani 1 1 d . .
H2B H 1.0731 0.3695 0.5856 0.079 Uiso 1 1 calc R U
C3 C 1.2264(4) 0.2896(2) 0.6545(4) 0.0699(9) Uani 1 1 d . .
H3B H 1.2956 0.3268 0.7012 0.084 Uiso 1 1 calc R U
C4 C 1.2590(3) 0.2099(2) 0.6557(4) 0.0627(8) Uani 1 1 d . .
H4C H 1.3489 0.1926 0.7032 0.075 Uiso 1 1 calc R U
C5 C 1.1552(3) 0.15685(17) 0.5850(4) 0.0489(7) Uani 1 1 d . .
C6 C 1.0193(2) 0.17848(14) 0.5146(3) 0.0412(6) Uani 1 1 d . .
C7 C 0.9071(2) 0.11906(15) 0.4334(4) 0.0440(6) Uani 1 1 d . .
H7A H 0.8359 0.1441 0.3323 0.053 Uiso 1 1 calc R U
H7B H 0.9430 0.0743 0.3806 0.053 Uiso 1 1 calc R U
C8 C 0.7228(2) 0.09400(14) 0.5990(3) 0.0401(6) Uani 1 1 d . .
C9 C 0.6047(3) 0.13710(18) 0.4679(4) 0.0557(7) Uani 1 1 d . .
C10 C 0.7341(2) 0.05322(14) 0.7619(4) 0.0405(6) Uani 1 1 d . .
C11 C 0.6350(2) 0.03709(16) 0.8669(4) 0.0480(7) Uani 1 1 d . .

loop_
_atom_site_aniso_label
_atom_site_aniso_U_11
_atom_site_aniso_U_22
_atom_site_aniso_U_33
_atom_site_aniso_U_23
_atom_site_aniso_U_13
_atom_site_aniso_U_12
O1 0.0455(12) 0.0984(17) 0.0883(16) 0.0384(13) 0.0315(11) 0.0224(11)
N1 0.0336(10) 0.0385(10) 0.0455(11) 0.0041(9) 0.0106(8) 0.0029(8)
N2 0.0344(11) 0.0525(12) 0.0557(13) 0.0135(11) 0.0124(10) 0.0068(9)
N3 0.0370(11) 0.0509(12) 0.0555(13) 0.0130(11) 0.0148(10) 0.0037(9)
N4 0.0479(13) 0.0819(17) 0.0635(15) 0.0237(14) 0.0275(11) 0.0116(12)
F1 0.0676(12) 0.0556(10) 0.1231(17) 0.0081(11) 0.0171(11) 0.0156(8)
F2 0.0520(10) 0.0609(11) 0.0986(14) 0.0031(10) 0.0158(9) 0.0126(7)
F3 0.0679(13) 0.228(3) 0.0781(14) 0.0748(18) 0.0236(11) 0.0509(16)
F4 0.124(2) 0.0798(15) 0.166(3) -0.0150(16) -0.0221(18) 0.0612(15)
F5 0.0408(10) 0.1311(19) 0.1027(16) 0.0362(14) -0.0066(10) -0.0023(10)
C1 0.0543(15) 0.0499(15) 0.0485(14) 0.0053(13) 0.0139(12) 0.0029(12)
C2 0.092(2) 0.0455(15) 0.0592(17) -0.0026(14) 0.0216(17) -0.0153(15)
C3 0.072(2) 0.078(2) 0.0532(17) -0.0044(16) 0.0097(15) -0.0320(17)
C4 0.0463(16) 0.083(2) 0.0537(16) 0.0051(16) 0.0082(12) -0.0130(14)
C5 0.0463(14) 0.0551(16) 0.0458(14) 0.0051(13) 0.0148(11) -0.0005(12)
C6 0.0441(13) 0.0453(13) 0.0361(12) 0.0032(11) 0.0150(10) -0.0034(10)
C7 0.0420(13) 0.0477(14) 0.0433(13) 0.0005(12) 0.0146(11) -0.0016(10)
C8 0.0323(11) 0.0386(12) 0.0483(14) -0.0011(11) 0.0108(10) 0.0010(9)
C9 0.0417(15) 0.0638(18) 0.0590(17) 0.0099(15) 0.0116(12) 0.0087(12)
C10 0.0333(12) 0.0391(12) 0.0480(14) 0.0027(11) 0.0108(10) 0.0015(9)
C11 0.0397(14) 0.0499(14) 0.0567(16) 0.0068(13) 0.0182(12) 0.0037(11)

loop_
_atom_type_symbol
_atom_type_description
_atom_type_scat_dispersion_real
_atom_type_scat_dispersion_imag
_atom_type_scat_source
C C 0.0033 0.0016 'International Tables Vol C Tables 4.2.6.8 and 6.1.1.4'
H H 0.0000 0.0000 'International Tables Vol C Tables 4.2.6.8 and 6.1.1.4'
N N 0.0061 0.0033 'International Tables Vol C Tables 4.2.6.8 and 6.1.1.4'
O O 0.0106 0.0060 'International Tables Vol C Tables 4.2.6.8 and 6.1.1.4'
F F 0.0171 0.0103 'International Tables Vol C Tables 4.2.6.8 and 6.1.1.4'

loop_
_geom_angle_atom_site_label_1
_geom_angle_atom_site_label_2
_geom_angle_atom_site_label_3
_geom_angle
N2 N1 C8 109.9(2)
N2 N1 C7 116.69(19)
C8 N1 C7 133.4(2)
N3 N2 N1 107.91(18)
N2 N3 C10 109.3(2)
F1 C1 C2 119.5(3)
F1 C1 C6 116.7(2)
C2 C1 C6 123.8(3)
C3 C2 C1 118.0(3)
C2 C3 C4 121.5(3)
C5 C4 C3 117.8(3)
F2 C5 C4 118.6(2)
F2 C5 C6 117.4(2)
C4 C5 C6 123.9(3)
C1 C6 C5 114.9(2)
C1 C6 C7 122.2(2)
C5 C6 C7 122.9(2)
N1 C7 C6 111.4(2)
N1 C8 C10 104.65(19)
N1 C8 C9 124.7(2)
C10 C8 C9 130.7(2)
F4 C9 F3 108.3(3)
F4 C9 F5 105.0(3)
F3 C9 F5 105.2(3)
F4 C9 C8 112.2(2)
F3 C9 C8 113.7(2)
F5 C9 C8 111.9(2)
N3 C10 C8 108.3(2)
N3 C10 C11 119.4(2)
C8 C10 C11 132.3(2)
O1 C11 N4 124.0(2)
O1 C11 C10 121.4(2)
N4 C11 C10 114.5(2)

loop_
_geom_bond_atom_site_label_1
_geom_bond_atom_site_label_2
_geom_bond_distance
O1 C11 1.220(3)
N1 N2 1.344(3)
N1 C8 1.357(3)
N1 C7 1.475(3)
N2 N3 1.296(3)
N3 C10 1.352(3)
N4 C11 1.321(3)
F1 C1 1.353(3)
F2 C5 1.356(3)
F3 C9 1.302(4)
F4 C9 1.282(4)
F5 C9 1.317(3)
C1 C2 1.370(4)
C1 C6 1.377(4)
C2 C3 1.367(5)
C3 C4 1.375(5)
C4 C5 1.365(4)
C5 C6 1.384(3)
C6 C7 1.502(3)
C8 C10 1.367(3)
C8 C9 1.491(3)
C10 C11 1.492(4)
